data_1565015
loop_
_publ_author_name
'Tian, Miao'
'Zhang, Jianying'
'Guo, Lulu'
'Cui, Chunming'

_publ_section_title
;
 Isolation of a Planar 1,2-Dilithio-disilene and Its Conversion to
 Si&#x2212;B Hybrid 2\p-Electron System and a Planar Tetraboryldisilene
;
_journal_name_full 'Chemical Science'
_journal_paper_doi 10.1039/D1SC05125C
_journal_year 2021
_chemical_formula_moiety 'C64 H82 B3 N5 Si2'
_chemical_formula_sum 'C64 H82 B3 N5 Si2'
_chemical_formula_weight 1009.95
_space_group_crystal_system triclinic
_space_group_IT_number 2
_space_group_name_Hall '-P 1'
_space_group_name_H-M_alt 'P -1'
_atom_sites_solution_hydrogens geom
_atom_sites_solution_primary dual
_audit_creation_date 2021-03-16
_audit_creation_method
;
Olex2 1.3
(compiled 2020.06.28 svn.raecde09e for OlexSys, GUI svn.r6132)
;
_audit_update_record
;
2021-05-02 deposited with the CCDC.	2021-10-18 downloaded from the CCDC.
;
_cell_angle_alpha 90.572(3)
_cell_angle_beta 92.148(3)
_cell_angle_gamma 114.215(4)
_cell_formula_units_Z 2
_cell_length_a 13.3902(5)
_cell_length_b 13.4787(5)
_cell_length_c 18.5010(5)
_cell_measurement_reflns_used 15543
_cell_measurement_temperature 113.15
_cell_measurement_theta_max 28.2830
_cell_measurement_theta_min 3.6480
_cell_volume 3042.0(2)
_computing_cell_refinement 'CrysAlisPro 1.171.39.46 (Rigaku OD, 2018)'
_computing_data_collection 'CrysAlisPro 1.171.39.46 (Rigaku OD, 2018)'
_computing_data_reduction 'CrysAlisPro 1.171.39.46 (Rigaku OD, 2018)'
_computing_molecular_graphics 'Olex2 1.3 (Dolomanov et al., 2009)'
_computing_publication_material 'Olex2 1.3 (Dolomanov et al., 2009)'
_computing_structure_refinement 'SHELXL 2018/3 (Sheldrick, 2015)'
_computing_structure_solution 'ShelXT (Sheldrick, 2015)'
_diffrn_ambient_temperature 113.15
_diffrn_detector 'CCD plate'
_diffrn_measured_fraction_theta_full 0.988
_diffrn_measured_fraction_theta_max 0.849
_diffrn_measurement_details
;
List of Runs (angles in degrees, time in seconds):

  # Type    Start    End  Width  t~exp~   \w     \q     \k     \f   Frames
#--------------------------------------------------------------------------
  1  \w    -73.00 -47.00   0.50   30.00    --    5.00  45.00 177.89   52
  2  \w     67.00  93.00   0.50   30.00    --    5.00  45.00   0.00   52
  3  \w     24.00  74.00   0.50   30.00    --  -13.60  45.00 163.76  100
  4  \w     29.00  55.00   0.50   30.00    --  -13.60  45.00 155.89   52
  5  \w    -96.00 -70.00   0.50   30.00    --  -13.60  45.00  30.00   52
  6  \w    -65.00  27.00   0.50   30.00    --  -13.60  45.00  30.00  184
  7  \w    -85.00 -59.00   0.50   30.00    --  -13.60  45.00  90.00   52
  8  \w    -99.00  72.00   0.50   30.00    --  -13.60  45.00   0.00  342
  9  \w     30.00  71.00   0.50   30.00    --  -13.60  45.00  90.00   82
 10  \w    -99.00  -9.00   0.50   30.00    --  -13.60  45.00 120.00  180
 11  \w   -102.00 -77.00   0.50   30.00    --  -13.60  45.00 155.89   50
 12  \w      5.00  66.00   0.50   30.00    --  -13.60  45.00  60.00  122
 13  \w   -102.00 -46.00   0.50   30.00    --  -13.60  45.00 163.76  112
;
_diffrn_measurement_device 'four-circle diffractometer'
_diffrn_measurement_device_type 'XtaLAB AFC10 (RCD3): fixed-chi single'
_diffrn_measurement_method '\w scans'
_diffrn_orient_matrix_type 'CrysAlisPro convention (1999,Acta A55,543-557)'
_diffrn_orient_matrix_UB_11 0.0100713000
_diffrn_orient_matrix_UB_12 0.0003537000
_diffrn_orient_matrix_UB_13 0.0379370000
_diffrn_orient_matrix_UB_21 0.0341017000
_diffrn_orient_matrix_UB_22 -0.0278677000
_diffrn_orient_matrix_UB_23 -0.0054519000
_diffrn_orient_matrix_UB_31 0.0460068000
_diffrn_orient_matrix_UB_32 0.0505512000
_diffrn_orient_matrix_UB_33 -0.0020536000
_diffrn_radiation_monochromator mirror
_diffrn_radiation_probe x-ray
_diffrn_radiation_type 'Mo K\a'
_diffrn_radiation_wavelength 0.71073
_diffrn_reflns_av_R_equivalents 0.0652
_diffrn_reflns_av_unetI/netI 0.0699
_diffrn_reflns_Laue_measured_fraction_full 0.988
_diffrn_reflns_Laue_measured_fraction_max 0.849
_diffrn_reflns_limit_h_max 17
_diffrn_reflns_limit_h_min -17
_diffrn_reflns_limit_k_max 15
_diffrn_reflns_limit_k_min -17
_diffrn_reflns_limit_l_max 24
_diffrn_reflns_limit_l_min -24
_diffrn_reflns_number 44829
_diffrn_reflns_point_group_measured_fraction_full 0.988
_diffrn_reflns_point_group_measured_fraction_max 0.849
_diffrn_reflns_theta_full 25.242
_diffrn_reflns_theta_max 29.011
_diffrn_reflns_theta_min 3.465
_diffrn_source 'Rotating-anode X-ray tube'
_diffrn_source_type 'Rigaku (Mo) X-ray Source'
_exptl_absorpt_coefficient_mu 0.100
_exptl_absorpt_correction_T_max 1.00000
_exptl_absorpt_correction_T_min 0.64692
_exptl_absorpt_correction_type multi-scan
_exptl_absorpt_process_details
;
CrysAlisPro 1.171.39.46 (Rigaku Oxford Diffraction, 2018)
Empirical absorption correction using spherical harmonics,
 implemented in SCALE3 ABSPACK scaling algorithm.
;
_exptl_crystal_colour 'clear light yellow'
_exptl_crystal_colour_lustre clear
_exptl_crystal_colour_modifier light
_exptl_crystal_colour_primary yellow
_exptl_crystal_density_diffrn 1.103
_exptl_crystal_description plate
_exptl_crystal_F_000 1088
_exptl_crystal_size_max 0.2
_exptl_crystal_size_mid 0.2
_exptl_crystal_size_min 0.2
_refine_diff_density_max 0.846
_refine_diff_density_min -0.509
_refine_diff_density_rms 0.082
_refine_ls_extinction_method none
_refine_ls_goodness_of_fit_ref 1.107
_refine_ls_hydrogen_treatment constr
_refine_ls_matrix_type full
_refine_ls_number_parameters 694
_refine_ls_number_reflns 13746
_refine_ls_number_restraints 19
_refine_ls_restrained_S_all 1.107
_refine_ls_R_factor_all 0.1071
_refine_ls_R_factor_gt 0.0773
_refine_ls_shift/su_max 0.000
_refine_ls_shift/su_mean 0.000
_refine_ls_structure_factor_coef Fsqd
_refine_ls_weighting_details 'w=1/[\s^2^(Fo^2^)+(0.0939P)^2^+3.3866P] where P=(Fo^2^+2Fc^2^)/3'
_refine_ls_weighting_scheme calc
_refine_ls_wR_factor_gt 0.2066
_refine_ls_wR_factor_ref 0.2253
_reflns_Friedel_coverage 0.000
_reflns_number_gt 9833
_reflns_number_total 13746
_reflns_threshold_expression 'I > 2\s(I)'
_cod_data_source_file d1sc05125c2.cif
_cod_data_source_block m20210312c
_cod_database_code 1565015
_shelx_shelxl_version_number 2018/3
_shelx_space_group_comment
;
The symmetry employed for this shelxl refinement is uniquely defined
by the following loop, which should always be used as a source of
symmetry information in preference to the above space-group names.
They are only intended as comments.
;
_shelx_estimated_absorpt_t_max 0.980
_shelx_estimated_absorpt_t_min 0.980
_reflns_odcompleteness_completeness 98.28
_reflns_odcompleteness_iscentric 1
_reflns_odcompleteness_theta 26.32
_olex2_refinement_description
;
1. Fixed Uiso
 At 1.2 times of:
  All C(H) groups, All C(H,H) groups
 At 1.5 times of:
  All C(H,H,H) groups
2. Restrained distances
 C1B-C01T \\sim C1A-C01T
 with sigma of 0.02
3. Uiso/Uaniso restraints and constraints
C1B: within 2A with sigma of 0.04 and sigma for terminal atoms of 0.08 within 2A
C1A: within 2A with sigma of 0.04 and sigma for terminal atoms of 0.08 within 2A
Uanis(C1B) \\sim Ueq: with sigma of 0.1 and sigma for terminal atoms of 0.2
Uanis(C1A) \\sim Ueq: with sigma of 0.1 and sigma for terminal atoms of 0.2
4. Rigid body (RIGU) restrains
 C01T
 with sigma for 1-2 distances of 0.001 and sigma for 1-3 distances of 0.002
 C01T, C1B
 with sigma for 1-2 distances of 0.001 and sigma for 1-3 distances of 0.002
 C01T, C1A
 with sigma for 1-2 distances of 0.001 and sigma for 1-3 distances of 0.002
 C021
 with sigma for 1-2 distances of 0.02 and sigma for 1-3 distances of 0.02
5. Others
 Sof(HD)=Sof(C1B)=Sof(H1BA)=Sof(H1BB)=Sof(H1BC)=1-FVAR(1)
 Sof(H1)=Sof(C1A)=Sof(H1AA)=Sof(H1AB)=Sof(H1AC)=FVAR(1)
6.a Ternary CH refined with riding coordinates:
 C00F(H00F), C00N(H00N), C00P(H00P), C00R(H00R), C014(H014), C015(H015),
 C01J(H01J), C01T(HD), C01T(H1)
6.b Aromatic/amide H refined with riding coordinates:
 C00B(H00B), C00C(H00C), C00D(H00D), C00E(H00E), C00H(H00H), C00J(H00J),
 C00K(H00K), C00O(H00O), C00Q(H00Q), C00S(H00S), C00T(H00T), C00W(H00W),
 C00X(H00X), C00Y(H00Y), C010(H010), C011(H011), C012(H012), C013(H013),
 C016(H016), C018(H018), C019(H019), C01A(H01A), C01E(H01E), C01I(H01I),
 C01U(H2), C01W(H4)
6.c Idealised Me refined as rotating group:
 C01K(H01B,H01C,H01D), C01L(H01F,H01G,H01H), C01M(H01K,H01L,H01M), C01N(H01N,
 H01O,H01P), C01O(H01Q,H01R,H01S), C01P(H01T,H01U,H01V), C01Q(H01W,H01X,H01Y),
 C01R(H01Z,H,HA), C01S(H01,HB,HC), C01V(H3,HE,HF), C01X(H5,HG,HH), C01Y(H6,HI,
 HJ), C01Z(H7,HK,HL), C020(H02A,H02B,H02C), C021(H02D,H02E,H02F), C1B(H1BA,H1BB,
 H1BC), C1A(H1AA,H1AB,H1AC)
;
_olex2_submission_special_instructions 'No special instructions were received'
_oxdiff_exptl_absorpt_empirical_details
;
Empirical correction (ABSPACK) includes:
- Absorption correction using spherical harmonics
- Frame scaling
;
_oxdiff_exptl_absorpt_empirical_full_max 1.534
_oxdiff_exptl_absorpt_empirical_full_min 0.609

loop_
_space_group_symop_operation_xyz
'x, y, z'
'-x, -y, -z'

loop_
_atom_site_label
_atom_site_type_symbol
_atom_site_fract_x
_atom_site_fract_y
_atom_site_fract_z
_atom_site_U_iso_or_equiv
_atom_site_adp_type
_atom_site_occupancy
_atom_site_site_symmetry_order
_atom_site_calc_flag
_atom_site_refinement_flags_posn
_atom_site_refinement_flags_adp
_atom_site_refinement_flags_occupancy
_atom_site_disorder_assembly
_atom_site_disorder_group
Si1 Si 0.61071(6) 0.62669(6) 0.30053(4) 0.02485(18) Uani 1 1 d . . . . .
Si2 Si 0.53820(6) 0.70705(6) 0.23012(4) 0.02482(18) Uani 1 1 d . . . . .
N003 N 0.49795(18) 0.91165(18) 0.20615(12) 0.0230(5) Uani 1 1 d . . . . .
N004 N 0.63037(18) 0.90805(18) 0.13432(11) 0.0227(5) Uani 1 1 d . . . . .
N005 N 0.38110(19) 0.45372(19) 0.22306(13) 0.0278(5) Uani 1 1 d . . . . .
N006 N 0.82109(19) 0.7349(2) 0.39834(12) 0.0269(5) Uani 1 1 d . . . . .
N007 N 0.82822(19) 0.60277(19) 0.32465(12) 0.0268(5) Uani 1 1 d . . . . .
C008 C 0.3759(2) 0.3476(2) 0.23388(14) 0.0260(6) Uani 1 1 d . . . . .
C009 C 0.3967(2) 0.8822(2) 0.24258(15) 0.0248(6) Uani 1 1 d . . . . .
C00A C 0.6906(2) 0.8761(2) 0.08251(14) 0.0241(6) Uani 1 1 d . . . . .
C00B C 0.2759(2) 0.2575(2) 0.23463(15) 0.0287(6) Uani 1 1 d . . . . .
H00B H 0.209605 0.266629 0.226933 0.034 Uiso 1 1 calc R U . . .
C00C C 0.6191(2) 1.0058(2) 0.12599(15) 0.0263(6) Uani 1 1 d . . . . .
H00C H 0.660444 1.061934 0.094750 0.032 Uiso 1 1 calc R U . . .
C00D C 0.2720(3) 0.1543(2) 0.24658(16) 0.0312(6) Uani 1 1 d . . . . .
H00D H 0.203276 0.093250 0.246324 0.037 Uiso 1 1 calc R U . . .
C00E C 0.3677(2) 0.1399(2) 0.25880(16) 0.0308(6) Uani 1 1 d . . . . .
H00E H 0.365129 0.069582 0.267509 0.037 Uiso 1 1 calc R U . . .
C00F C 0.5068(2) 0.7568(2) 0.01727(14) 0.0285(6) Uani 1 1 d . . . . .
H00F H 0.479838 0.781355 0.060685 0.034 Uiso 1 1 calc R U . . .
C00G C 0.3005(2) 0.8605(2) 0.20075(15) 0.0271(6) Uani 1 1 d . . . . .
C00H C 0.4719(2) 0.3320(2) 0.24519(16) 0.0299(6) Uani 1 1 d . . . . .
H00H H 0.541189 0.392074 0.244010 0.036 Uiso 1 1 calc R U . . .
C00I C 0.6303(2) 0.8067(2) 0.02389(14) 0.0257(6) Uani 1 1 d . . . . .
C00J C 0.5415(2) 1.0087(2) 0.16854(15) 0.0268(6) Uani 1 1 d . . . . .
H00J H 0.519643 1.067203 0.172521 0.032 Uiso 1 1 calc R U . . .
C00K C 0.4663(3) 0.2285(3) 0.25820(17) 0.0332(7) Uani 1 1 d . . . . .
H00K H 0.532206 0.218965 0.266851 0.040 Uiso 1 1 calc R U . . .
C00L C 0.8045(2) 0.9183(2) 0.08813(15) 0.0293(6) Uani 1 1 d . . . . .
C00M C 0.3973(2) 0.8772(2) 0.31870(15) 0.0274(6) Uani 1 1 d . . . . .
C00N C 0.5008(3) 0.9012(2) 0.36490(15) 0.0307(6) Uani 1 1 d . . . . .
H00N H 0.556723 0.895551 0.332743 0.037 Uiso 1 1 calc R U . . .
C00O C 0.6892(3) 0.7855(2) -0.03035(15) 0.0305(6) Uani 1 1 d . . . . .
H00O H 0.650451 0.740365 -0.070807 0.037 Uiso 1 1 calc R U . . .
C00P C 0.2961(2) 0.8557(3) 0.11814(15) 0.0307(6) Uani 1 1 d . . . . .
H00P H 0.373170 0.885337 0.102147 0.037 Uiso 1 1 calc R U . . .
C00Q C 0.9252(2) 0.7350(3) 0.40515(16) 0.0318(6) Uani 1 1 d . . . . .
H00Q H 0.983851 0.782990 0.435946 0.038 Uiso 1 1 calc R U . . .
C00R C 0.8168(2) 0.6089(2) 0.16618(16) 0.0317(6) Uani 1 1 d . . . . .
H00R H 0.814730 0.664152 0.201916 0.038 Uiso 1 1 calc R U . . .
C00S C 0.9298(2) 0.6568(3) 0.36151(16) 0.0327(7) Uani 1 1 d . . . . .
H00S H 0.992085 0.640889 0.356521 0.039 Uiso 1 1 calc R U . . .
C00T C 0.2985(3) 0.8548(3) 0.35136(17) 0.0363(7) Uani 1 1 d . . . . .
H00T H 0.296259 0.850117 0.402519 0.044 Uiso 1 1 calc R U . . .
C00U C 0.2830(2) 0.4607(2) 0.19433(16) 0.0284(6) Uani 1 1 d . . . . .
C00V C 0.7875(2) 0.7959(2) 0.44956(14) 0.0273(6) Uani 1 1 d . . . . .
C00W C 0.2049(2) 0.8413(3) 0.23658(17) 0.0345(7) Uani 1 1 d . . . . .
H00W H 0.139194 0.829445 0.209394 0.041 Uiso 1 1 calc R U . . .
C00X C 0.7823(3) 0.9631(3) 0.49117(16) 0.0348(7) Uani 1 1 d . . . . .
H00X H 0.798038 1.037866 0.485141 0.042 Uiso 1 1 calc R U . . .
C00Y C 0.8591(3) 0.8931(3) 0.03241(17) 0.0338(7) Uani 1 1 d . . . . .
H00Y H 0.936809 0.920992 0.035234 0.041 Uiso 1 1 calc R U . . .
C00Z C 0.8112(2) 0.9060(2) 0.43783(15) 0.0300(6) Uani 1 1 d . . . . .
C010 C 0.8015(3) 0.8282(3) -0.02672(16) 0.0342(7) Uani 1 1 d . . . . .
H010 H 0.839789 0.813373 -0.064622 0.041 Uiso 1 1 calc R U . . .
C011 C 0.2458(3) 0.4265(3) 0.12316(17) 0.0349(7) Uani 1 1 d . . . . .
H011 H 0.289013 0.405439 0.092062 0.042 Uiso 1 1 calc R U . . .
C012 C 0.7663(3) 0.3160(3) 0.20316(19) 0.0402(8) Uani 1 1 d . . . . .
H012 H 0.753223 0.251494 0.175800 0.048 Uiso 1 1 calc R U . . .
C013 C 0.7790(3) 0.4102(3) 0.16860(17) 0.0352(7) Uani 1 1 d . . . . .
H013 H 0.774284 0.409325 0.117213 0.042 Uiso 1 1 calc R U . . .
C014 C 0.7162(3) 0.6262(3) 0.52637(17) 0.0392(7) Uani 1 1 d . . . . .
H014 H 0.707214 0.586963 0.478790 0.047 Uiso 1 1 calc R U . . .
C015 C 0.8709(2) 0.9657(3) 0.37284(16) 0.0337(7) Uani 1 1 d . . . . .
H015 H 0.866642 0.909782 0.335534 0.040 Uiso 1 1 calc R U . . .
C016 C 0.2045(3) 0.8392(3) 0.31165(18) 0.0377(7) Uani 1 1 d . . . . .
H016 H 0.139061 0.827051 0.335490 0.045 Uiso 1 1 calc R U . . .
C017 C 0.7986(2) 0.5066(2) 0.20642(16) 0.0291(6) Uani 1 1 d . . . . .
C018 C 0.7310(3) 0.9116(3) 0.55265(16) 0.0374(7) Uani 1 1 d . . . . .
H018 H 0.711557 0.951298 0.588021 0.045 Uiso 1 1 calc R U . . .
C019 C 0.7727(3) 0.3159(3) 0.27834(19) 0.0381(7) Uani 1 1 d . . . . .
H019 H 0.764810 0.251052 0.302075 0.046 Uiso 1 1 calc R U . . .
C01A C 0.7081(3) 0.8037(3) 0.56268(16) 0.0345(7) Uani 1 1 d . . . . .
H01A H 0.672939 0.769537 0.604957 0.041 Uiso 1 1 calc R U . . .
C01B C 0.7360(2) 0.7432(3) 0.51136(15) 0.0308(6) Uani 1 1 d . . . . .
C01C C 0.8054(2) 0.5045(2) 0.28228(15) 0.0279(6) Uani 1 1 d . . . . .
C01D C 0.7905(3) 0.4091(3) 0.31936(17) 0.0337(7) Uani 1 1 d . . . . .
C01E C 0.2210(3) 0.4957(3) 0.23789(19) 0.0433(8) Uani 1 1 d . . . . .
H01E H 0.246698 0.521079 0.286024 0.052 Uiso 1 1 calc R U . . .
B2 B 0.5535(2) 0.8457(3) 0.18574(16) 0.0231(6) Uani 1 1 d . . . . .
B1 B 0.7568(3) 0.6513(3) 0.34635(16) 0.0254(6) Uani 1 1 d . . . . .
B3 B 0.4735(3) 0.5523(3) 0.24373(17) 0.0252(6) Uani 1 1 d . . . . .
C01I C 0.1461(3) 0.4234(3) 0.0979(2) 0.0465(9) Uani 1 1 d . . . . .
H01I H 0.120301 0.398244 0.049757 0.056 Uiso 1 1 calc R U . . .
C01J C 0.8690(2) 0.9916(3) 0.15124(18) 0.0385(8) Uani 1 1 d . . . . .
H01J H 0.816531 0.985439 0.189826 0.046 Uiso 1 1 calc R U . . .
C01K C 0.5452(3) 1.0181(3) 0.39496(18) 0.0415(8) Uani 1 1 d . . . . .
H01B H 0.564477 1.068604 0.354845 0.062 Uiso 1 1 calc R U . . .
H01C H 0.610531 1.032782 0.426386 0.062 Uiso 1 1 calc R U . . .
H01D H 0.489045 1.028030 0.422911 0.062 Uiso 1 1 calc R U . . .
C01L C 0.9298(3) 0.6546(3) 0.1346(2) 0.0441(8) Uani 1 1 d . . . . .
H01F H 0.985841 0.666994 0.173423 0.066 Uiso 1 1 calc R U . . .
H01G H 0.942654 0.723634 0.111466 0.066 Uiso 1 1 calc R U . . .
H01H H 0.933769 0.602643 0.098625 0.066 Uiso 1 1 calc R U . . .
C01M C 0.7280(3) 0.5921(3) 0.10671(18) 0.0407(8) Uani 1 1 d . . . . .
H01K H 0.733560 0.544566 0.068075 0.061 Uiso 1 1 calc R U . . .
H01L H 0.738176 0.662566 0.086868 0.061 Uiso 1 1 calc R U . . .
H01M H 0.655553 0.558338 0.127161 0.061 Uiso 1 1 calc R U . . .
C01N C 0.8199(3) 1.0372(3) 0.33887(18) 0.0482(9) Uani 1 1 d . . . . .
H01N H 0.744388 0.991892 0.321864 0.072 Uiso 1 1 calc R U . . .
H01O H 0.862555 1.074809 0.297901 0.072 Uiso 1 1 calc R U . . .
H01P H 0.819928 1.090930 0.374940 0.072 Uiso 1 1 calc R U . . .
C01O C 0.4607(3) 0.6322(3) 0.0175(2) 0.0460(8) Uani 1 1 d . . . . .
H01Q H 0.485198 0.605549 -0.024862 0.069 Uiso 1 1 calc R U . . .
H01R H 0.380474 0.602041 0.015837 0.069 Uiso 1 1 calc R U . . .
H01S H 0.487128 0.609324 0.061681 0.069 Uiso 1 1 calc R U . . .
C01P C 0.4831(3) 0.8190(3) 0.42485(17) 0.0421(8) Uani 1 1 d . . . . .
H01T H 0.435348 0.828769 0.460555 0.063 Uiso 1 1 calc R U . . .
H01U H 0.553859 0.830710 0.448515 0.063 Uiso 1 1 calc R U . . .
H01V H 0.448609 0.744987 0.403879 0.063 Uiso 1 1 calc R U . . .
C01Q C 0.2406(3) 0.9247(4) 0.0853(2) 0.0511(9) Uani 1 1 d . . . . .
H01W H 0.162760 0.892879 0.096068 0.077 Uiso 1 1 calc R U . . .
H01X H 0.247864 0.926743 0.032800 0.077 Uiso 1 1 calc R U . . .
H01Y H 0.275597 0.998863 0.106087 0.077 Uiso 1 1 calc R U . . .
C01R C 0.4651(3) 0.7963(3) -0.04964(18) 0.0475(9) Uani 1 1 d . . . . .
H01Z H 0.490883 0.875601 -0.046279 0.071 Uiso 1 1 calc R U . . .
H H 0.384751 0.762609 -0.052478 0.071 Uiso 1 1 calc R U . . .
HA H 0.492813 0.775964 -0.093084 0.071 Uiso 1 1 calc R U . . .
C01S C 0.6132(3) 0.5655(3) 0.56838(19) 0.0501(9) Uani 1 1 d . . . . .
H01 H 0.624815 0.594877 0.618143 0.075 Uiso 1 1 calc R U . . .
HB H 0.597934 0.487898 0.568934 0.075 Uiso 1 1 calc R U . . .
HC H 0.550818 0.574758 0.544942 0.075 Uiso 1 1 calc R U . . .
C01T C 0.7876(3) 0.4053(3) 0.40159(18) 0.0471(9) Uani 1 1 d D . . . .
HD H 0.826094 0.480519 0.423163 0.057 Uiso 0.53(4) 1 calc R U P A 2
H1 H 0.813904 0.483619 0.416961 0.057 Uiso 0.47(4) 1 calc R U P A 1
C01U C 0.0838(3) 0.4560(3) 0.1414(2) 0.0517(10) Uani 1 1 d . . . . .
H2 H 0.014955 0.452808 0.123699 0.062 Uiso 1 1 calc R U . . .
C01V C 0.2393(3) 0.7367(3) 0.09141(19) 0.0462(9) Uani 1 1 d . . . . .
H3 H 0.278425 0.695388 0.112106 0.069 Uiso 1 1 calc R U . . .
HE H 0.239779 0.733267 0.038493 0.069 Uiso 1 1 calc R U . . .
HF H 0.163441 0.705535 0.106521 0.069 Uiso 1 1 calc R U . . .
C01W C 0.1224(3) 0.4939(4) 0.2118(2) 0.0556(10) Uani 1 1 d . . . . .
H4 H 0.080770 0.518610 0.241800 0.067 Uiso 1 1 calc R U . . .
C01X C 0.9564(3) 0.9576(4) 0.1833(2) 0.0537(10) Uani 1 1 d . . . . .
H5 H 0.922419 0.880550 0.195474 0.081 Uiso 1 1 calc R U . . .
HG H 0.990576 1.001718 0.227115 0.081 Uiso 1 1 calc R U . . .
HH H 1.012306 0.968540 0.147846 0.081 Uiso 1 1 calc R U . . .
C01Y C 0.9212(3) 1.1115(3) 0.1292(2) 0.0555(10) Uani 1 1 d . . . . .
H6 H 0.970314 1.119337 0.089656 0.083 Uiso 1 1 calc R U . . .
HI H 0.963041 1.157203 0.170816 0.083 Uiso 1 1 calc R U . . .
HJ H 0.863430 1.134349 0.113172 0.083 Uiso 1 1 calc R U . . .
C01Z C 0.8152(4) 0.6220(4) 0.5679(2) 0.0601(11) Uani 1 1 d . . . . .
H7 H 0.881257 0.659844 0.540893 0.090 Uiso 1 1 calc R U . . .
HK H 0.803757 0.545970 0.573728 0.090 Uiso 1 1 calc R U . . .
HL H 0.823964 0.657504 0.615613 0.090 Uiso 1 1 calc R U . . .
C020 C 0.9914(3) 1.0324(4) 0.3934(2) 0.0653(13) Uani 1 1 d . . . . .
H02A H 0.998123 1.086857 0.430932 0.098 Uiso 1 1 calc R U . . .
H02B H 1.029444 1.069179 0.350637 0.098 Uiso 1 1 calc R U . . .
H02C H 1.024373 0.984240 0.411739 0.098 Uiso 1 1 calc R U . . .
C021 C 0.6673(4) 0.3557(4) 0.4232(2) 0.0849(17) Uani 1 1 d . . . . .
H02D H 0.626952 0.392028 0.397520 0.127 Uiso 1 1 calc R U . . .
H02E H 0.664370 0.365536 0.475467 0.127 Uiso 1 1 calc R U . . .
H02F H 0.634109 0.277810 0.410225 0.127 Uiso 1 1 calc R U . . .
C1B C 0.8296(18) 0.3295(12) 0.4386(7) 0.056(3) Uani 0.53(4) 1 d D U P A 2
H1BA H 0.782902 0.254171 0.423661 0.084 Uiso 0.53(4) 1 calc R U P A 2
H1BB H 0.828308 0.338077 0.491206 0.084 Uiso 0.53(4) 1 calc R U P A 2
H1BC H 0.904980 0.347278 0.425032 0.084 Uiso 0.53(4) 1 calc R U P A 2
C1A C 0.885(3) 0.374(3) 0.4288(9) 0.082(6) Uani 0.47(4) 1 d D U P A 1
H1AA H 0.870346 0.300168 0.411619 0.123 Uiso 0.47(4) 1 calc R U P A 1
H1AB H 0.891223 0.377624 0.481816 0.123 Uiso 0.47(4) 1 calc R U P A 1
H1AC H 0.954175 0.425423 0.409713 0.123 Uiso 0.47(4) 1 calc R U P A 1

loop_
_atom_site_aniso_label
_atom_site_aniso_U_11
_atom_site_aniso_U_22
_atom_site_aniso_U_33
_atom_site_aniso_U_23
_atom_site_aniso_U_13
_atom_site_aniso_U_12
Si1 0.0319(4) 0.0241(4) 0.0206(4) -0.0029(3) -0.0005(3) 0.0139(3)
Si2 0.0331(4) 0.0228(4) 0.0216(4) -0.0010(3) 0.0024(3) 0.0145(3)
N003 0.0310(12) 0.0221(12) 0.0185(11) -0.0015(9) 0.0044(9) 0.0133(10)
N004 0.0296(12) 0.0234(12) 0.0174(10) -0.0043(9) 0.0033(9) 0.0132(10)
N005 0.0337(13) 0.0240(13) 0.0274(12) -0.0013(10) 0.0000(10) 0.0137(10)
N006 0.0320(12) 0.0291(13) 0.0212(11) -0.0053(9) 0.0030(9) 0.0141(10)
N007 0.0316(12) 0.0268(13) 0.0237(12) -0.0055(9) 0.0001(9) 0.0138(10)
C008 0.0366(15) 0.0237(14) 0.0192(13) -0.0041(10) 0.0007(11) 0.0142(12)
C009 0.0309(14) 0.0197(14) 0.0263(14) -0.0012(10) 0.0087(11) 0.0124(11)
C00A 0.0342(14) 0.0228(14) 0.0178(12) -0.0008(10) 0.0062(10) 0.0136(12)
C00B 0.0334(15) 0.0301(16) 0.0240(14) -0.0022(11) 0.0011(11) 0.0144(12)
C00C 0.0323(14) 0.0212(14) 0.0251(14) 0.0003(11) 0.0056(11) 0.0103(12)
C00D 0.0397(16) 0.0253(15) 0.0259(14) -0.0044(11) 0.0062(12) 0.0104(13)
C00E 0.0442(17) 0.0237(15) 0.0269(14) -0.0034(11) 0.0057(12) 0.0162(13)
C00F 0.0388(16) 0.0328(16) 0.0167(13) -0.0031(11) 0.0023(11) 0.0176(13)
C00G 0.0322(14) 0.0240(15) 0.0260(14) -0.0024(11) 0.0036(11) 0.0123(12)
C00H 0.0317(15) 0.0254(15) 0.0321(15) -0.0064(12) 0.0028(12) 0.0113(12)
C00I 0.0388(15) 0.0252(14) 0.0167(12) -0.0001(10) 0.0046(11) 0.0164(12)
C00J 0.0380(15) 0.0210(14) 0.0240(14) 0.0006(11) 0.0055(11) 0.0145(12)
C00K 0.0385(16) 0.0321(17) 0.0344(16) -0.0050(13) 0.0018(12) 0.0201(14)
C00L 0.0364(15) 0.0278(15) 0.0240(14) -0.0032(11) 0.0071(11) 0.0130(13)
C00M 0.0394(16) 0.0198(14) 0.0233(14) -0.0011(10) 0.0056(11) 0.0122(12)
C00N 0.0428(17) 0.0327(16) 0.0207(13) -0.0022(11) 0.0047(12) 0.0193(14)
C00O 0.0454(17) 0.0318(16) 0.0188(13) -0.0032(11) 0.0057(11) 0.0202(14)
C00P 0.0327(15) 0.0347(17) 0.0242(14) -0.0027(12) 0.0020(11) 0.0134(13)
C00Q 0.0322(15) 0.0348(17) 0.0273(15) -0.0099(12) -0.0012(11) 0.0131(13)
C00R 0.0407(16) 0.0297(16) 0.0255(14) -0.0074(12) 0.0017(12) 0.0156(13)
C00S 0.0290(15) 0.0358(17) 0.0331(16) -0.0090(13) 0.0000(12) 0.0134(13)
C00T 0.0488(19) 0.0307(17) 0.0288(15) -0.0001(12) 0.0159(13) 0.0146(14)
C00U 0.0312(14) 0.0223(14) 0.0311(15) 0.0003(11) 0.0031(11) 0.0103(12)
C00V 0.0324(14) 0.0328(16) 0.0189(13) -0.0083(11) -0.0014(10) 0.0160(12)
C00W 0.0334(16) 0.0322(17) 0.0377(17) -0.0048(13) 0.0051(13) 0.0131(13)
C00X 0.0510(19) 0.0334(17) 0.0244(15) -0.0086(12) -0.0041(13) 0.0225(15)
C00Y 0.0336(15) 0.0351(17) 0.0334(16) -0.0017(13) 0.0118(12) 0.0142(13)
C00Z 0.0375(15) 0.0302(16) 0.0220(13) -0.0073(11) -0.0020(11) 0.0139(13)
C010 0.0463(18) 0.0360(17) 0.0254(15) -0.0034(12) 0.0124(12) 0.0212(14)
C011 0.0401(17) 0.0309(17) 0.0349(16) -0.0033(13) -0.0039(13) 0.0166(14)
C012 0.0444(18) 0.0272(17) 0.049(2) -0.0123(14) 0.0062(15) 0.0148(14)
C013 0.0405(17) 0.0326(17) 0.0314(16) -0.0097(13) 0.0041(13) 0.0139(14)
C014 0.060(2) 0.0350(18) 0.0234(15) 0.0003(13) 0.0094(14) 0.0199(16)
C015 0.0398(17) 0.0312(17) 0.0275(15) -0.0050(12) 0.0000(12) 0.0121(13)
C016 0.0367(16) 0.0354(18) 0.0390(18) -0.0020(14) 0.0181(14) 0.0116(14)
C017 0.0299(14) 0.0288(16) 0.0302(15) -0.0082(12) 0.0018(11) 0.0137(12)
C018 0.0532(19) 0.046(2) 0.0227(14) -0.0106(13) -0.0005(13) 0.0303(16)
C019 0.0460(18) 0.0248(16) 0.0467(19) -0.0028(13) 0.0043(14) 0.0176(14)
C01A 0.0446(17) 0.0443(19) 0.0197(14) -0.0060(12) 0.0017(12) 0.0236(15)
C01B 0.0398(16) 0.0341(17) 0.0209(13) -0.0065(11) 0.0006(11) 0.0180(13)
C01C 0.0311(14) 0.0263(15) 0.0287(14) -0.0070(11) 0.0016(11) 0.0145(12)
C01D 0.0389(16) 0.0295(16) 0.0357(16) -0.0029(13) 0.0020(13) 0.0173(13)
C01E 0.0474(19) 0.056(2) 0.0339(17) 0.0006(15) 0.0086(14) 0.0286(17)
B2 0.0285(15) 0.0262(16) 0.0162(13) -0.0039(11) 0.0002(11) 0.0129(13)
B1 0.0317(16) 0.0246(16) 0.0200(14) 0.0002(12) 0.0024(12) 0.0117(13)
B3 0.0313(16) 0.0262(17) 0.0211(14) -0.0015(12) 0.0038(12) 0.0147(13)
C01I 0.047(2) 0.039(2) 0.052(2) -0.0044(16) -0.0163(16) 0.0172(16)
C01J 0.0303(15) 0.044(2) 0.0358(17) -0.0163(14) 0.0065(13) 0.0102(14)
C01K 0.054(2) 0.0377(19) 0.0352(17) -0.0107(14) -0.0046(14) 0.0225(16)
C01L 0.0417(18) 0.045(2) 0.0428(19) -0.0003(15) 0.0014(15) 0.0146(16)
C01M 0.0460(18) 0.048(2) 0.0313(16) -0.0071(14) -0.0021(14) 0.0224(16)
C01N 0.076(3) 0.050(2) 0.0282(17) 0.0051(15) 0.0090(16) 0.034(2)
C01O 0.0444(19) 0.0336(19) 0.057(2) -0.0045(16) -0.0014(16) 0.0133(15)
C01P 0.061(2) 0.042(2) 0.0281(16) 0.0039(14) 0.0044(14) 0.0258(17)
C01Q 0.062(2) 0.068(3) 0.0382(19) 0.0063(18) 0.0009(16) 0.041(2)
C01R 0.051(2) 0.067(3) 0.0288(17) 0.0064(16) -0.0040(14) 0.0294(19)
C01S 0.069(2) 0.040(2) 0.0334(18) 0.0003(15) 0.0144(16) 0.0129(18)
C01T 0.079(3) 0.0365(19) 0.0328(17) 0.0001(14) -0.0014(16) 0.0317(18)
C01U 0.0366(18) 0.051(2) 0.069(3) 0.0112(19) -0.0045(17) 0.0195(17)
C01V 0.050(2) 0.045(2) 0.0342(18) -0.0143(15) 0.0058(15) 0.0105(16)
C01W 0.050(2) 0.069(3) 0.063(3) 0.011(2) 0.0186(19) 0.039(2)
C01X 0.0431(19) 0.074(3) 0.042(2) -0.0227(19) -0.0043(15) 0.0226(19)
C01Y 0.045(2) 0.044(2) 0.068(3) -0.0207(19) 0.0080(18) 0.0079(17)
C01Z 0.079(3) 0.058(3) 0.057(3) 0.019(2) 0.014(2) 0.042(2)
C020 0.049(2) 0.081(3) 0.039(2) 0.013(2) -0.0042(17) 0.000(2)
C021 0.105(4) 0.067(3) 0.040(2) -0.008(2) 0.025(2) -0.011(3)
C1B 0.080(9) 0.053(6) 0.047(5) 0.013(4) 0.003(5) 0.038(6)
C1A 0.129(11) 0.112(17) 0.043(7) -0.001(8) -0.013(8) 0.088(13)

loop_
_atom_type_symbol
_atom_type_description
_atom_type_scat_dispersion_real
_atom_type_scat_dispersion_imag
_atom_type_scat_source
C C 0.0033 0.0016 'International Tables Vol C Tables 4.2.6.8 and 6.1.1.4'
H H 0.0000 0.0000 'International Tables Vol C Tables 4.2.6.8 and 6.1.1.4'
B B 0.0013 0.0007 'International Tables Vol C Tables 4.2.6.8 and 6.1.1.4'
N N 0.0061 0.0033 'International Tables Vol C Tables 4.2.6.8 and 6.1.1.4'
Si Si 0.0817 0.0704 'International Tables Vol C Tables 4.2.6.8 and 6.1.1.4'

loop_
_geom_angle_atom_site_label_1
_geom_angle_atom_site_label_2
_geom_angle_atom_site_label_3
_geom_angle
_geom_angle_site_symmetry_1
_geom_angle_site_symmetry_3
_geom_angle_publ_flag
B1 Si1 Si2 139.45(10) . . ?
B3 Si1 Si2 55.82(10) . . ?
B3 Si1 B1 158.01(14) . . ?
B2 Si2 Si1 146.72(10) . . ?
B3 Si2 Si1 56.96(10) . . ?
B3 Si2 B2 156.07(14) . . ?
C00J N003 C009 120.3(2) . . ?
C00J N003 B2 108.2(2) . . ?
B2 N003 C009 129.7(2) . . ?
C00C N004 C00A 119.5(2) . . ?
C00C N004 B2 107.7(2) . . ?
B2 N004 C00A 130.8(2) . . ?
C008 N005 C00U 116.7(2) . . ?
C008 N005 B3 124.5(2) . . ?
B3 N005 C00U 118.6(2) . . ?
C00Q N006 C00V 120.5(2) . . ?
C00Q N006 B1 108.1(2) . . ?
B1 N006 C00V 130.0(2) . . ?
C00S N007 C01C 120.4(2) . . ?
C00S N007 B1 108.5(2) . . ?
B1 N007 C01C 130.4(2) . . ?
C00B C008 N005 121.2(3) . . ?
C00B C008 C00H 118.6(3) . . ?
C00H C008 N005 120.2(3) . . ?
C00G C009 N003 118.4(2) . . ?
C00G C009 C00M 121.9(2) . . ?
C00M C009 N003 119.7(2) . . ?
C00I C00A N004 117.7(2) . . ?
C00L C00A N004 120.6(2) . . ?
C00L C00A C00I 121.6(2) . . ?
C008 C00B H00B 119.7 . . ?
C008 C00B C00D 120.6(3) . . ?
C00D C00B H00B 119.7 . . ?
N004 C00C H00C 125.0 . . ?
C00J C00C N004 110.0(2) . . ?
C00J C00C H00C 125.0 . . ?
C00B C00D H00D 119.8 . . ?
C00E C00D C00B 120.4(3) . . ?
C00E C00D H00D 119.8 . . ?
C00D C00E H00E 120.4 . . ?
C00K C00E C00D 119.1(3) . . ?
C00K C00E H00E 120.4 . . ?
C00I C00F H00F 107.6 . . ?
C00I C00F C01O 111.2(2) . . ?
C00I C00F C01R 111.3(2) . . ?
C01O C00F H00F 107.6 . . ?
C01R C00F H00F 107.6 . . ?
C01R C00F C01O 111.4(3) . . ?
C009 C00G C00P 122.8(2) . . ?
C00W C00G C009 118.1(3) . . ?
C00W C00G C00P 119.2(3) . . ?
C008 C00H H00H 120.0 . . ?
C00K C00H C008 120.0(3) . . ?
C00K C00H H00H 120.0 . . ?
C00A C00I C00F 123.0(2) . . ?
C00O C00I C00A 117.7(3) . . ?
C00O C00I C00F 119.3(2) . . ?
N003 C00J H00J 125.5 . . ?
C00C C00J N003 108.9(2) . . ?
C00C C00J H00J 125.5 . . ?
C00E C00K C00H 121.3(3) . . ?
C00E C00K H00K 119.3 . . ?
C00H C00K H00K 119.3 . . ?
C00A C00L C00Y 118.1(3) . . ?
C00A C00L C01J 121.6(2) . . ?
C00Y C00L C01J 120.3(3) . . ?
C009 C00M C00N 122.6(2) . . ?
C00T C00M C009 117.3(3) . . ?
C00T C00M C00N 120.0(3) . . ?
C00M C00N H00N 107.6 . . ?
C00M C00N C01K 109.5(2) . . ?
C00M C00N C01P 112.3(3) . . ?
C01K C00N H00N 107.6 . . ?
C01K C00N C01P 112.0(3) . . ?
C01P C00N H00N 107.6 . . ?
C00I C00O H00O 119.2 . . ?
C010 C00O C00I 121.7(3) . . ?
C010 C00O H00O 119.2 . . ?
C00G C00P H00P 107.8 . . ?
C00G C00P C01V 109.4(3) . . ?
C01Q C00P C00G 112.3(3) . . ?
C01Q C00P H00P 107.8 . . ?
C01Q C00P C01V 111.6(3) . . ?
C01V C00P H00P 107.8 . . ?
N006 C00Q H00Q 125.2 . . ?
C00S C00Q N006 109.6(3) . . ?
C00S C00Q H00Q 125.2 . . ?
C017 C00R H00R 107.7 . . ?
C017 C00R C01L 110.2(3) . . ?
C017 C00R C01M 113.0(3) . . ?
C01L C00R H00R 107.7 . . ?
C01L C00R C01M 110.4(3) . . ?
C01M C00R H00R 107.7 . . ?
N007 C00S H00S 125.5 . . ?
C00Q C00S N007 109.0(3) . . ?
C00Q C00S H00S 125.5 . . ?
C00M C00T H00T 119.1 . . ?
C016 C00T C00M 121.8(3) . . ?
C016 C00T H00T 119.1 . . ?
C011 C00U N005 120.1(3) . . ?
C01E C00U N005 120.6(3) . . ?
C01E C00U C011 119.2(3) . . ?
C00Z C00V N006 119.8(2) . . ?
C01B C00V N006 118.0(3) . . ?
C01B C00V C00Z 122.1(3) . . ?
C00G C00W H00W 119.6 . . ?
C016 C00W C00G 120.7(3) . . ?
C016 C00W H00W 119.6 . . ?
C00Z C00X H00X 119.6 . . ?
C018 C00X H00X 119.6 . . ?
C018 C00X C00Z 120.9(3) . . ?
C00L C00Y H00Y 119.4 . . ?
C010 C00Y C00L 121.1(3) . . ?
C010 C00Y H00Y 119.4 . . ?
C00V C00Z C015 122.9(3) . . ?
C00X C00Z C00V 117.5(3) . . ?
C00X C00Z C015 119.5(3) . . ?
C00O C010 C00Y 119.8(3) . . ?
C00O C010 H010 120.1 . . ?
C00Y C010 H010 120.1 . . ?
C00U C011 H011 120.1 . . ?
C01I C011 C00U 119.9(3) . . ?
C01I C011 H011 120.1 . . ?
C013 C012 H012 120.2 . . ?
C013 C012 C019 119.6(3) . . ?
C019 C012 H012 120.2 . . ?
C012 C013 H013 118.9 . . ?
C012 C013 C017 122.2(3) . . ?
C017 C013 H013 118.9 . . ?
C01B C014 H014 107.9 . . ?
C01B C014 C01S 113.6(3) . . ?
C01B C014 C01Z 110.4(3) . . ?
C01S C014 H014 107.9 . . ?
C01Z C014 H014 107.9 . . ?
C01Z C014 C01S 109.1(3) . . ?
C00Z C015 H015 107.6 . . ?
C00Z C015 C01N 113.0(3) . . ?
C00Z C015 C020 110.3(3) . . ?
C01N C015 H015 107.6 . . ?
C01N C015 C020 110.5(3) . . ?
C020 C015 H015 107.6 . . ?
C00T C016 C00W 120.1(3) . . ?
C00T C016 H016 120.0 . . ?
C00W C016 H016 120.0 . . ?
C013 C017 C00R 120.3(3) . . ?
C013 C017 C01C 117.1(3) . . ?
C01C C017 C00R 122.6(3) . . ?
C00X C018 H018 119.7 . . ?
C01A C018 C00X 120.5(3) . . ?
C01A C018 H018 119.7 . . ?
C012 C019 H019 119.5 . . ?
C012 C019 C01D 121.0(3) . . ?
C01D C019 H019 119.5 . . ?
C018 C01A H01A 119.5 . . ?
C018 C01A C01B 120.9(3) . . ?
C01B C01A H01A 119.5 . . ?
C00V C01B C014 122.3(3) . . ?
C00V C01B C01A 118.1(3) . . ?
C01A C01B C014 119.5(3) . . ?
C017 C01C N007 119.7(3) . . ?
C017 C01C C01D 122.2(3) . . ?
C01D C01C N007 118.1(3) . . ?
C019 C01D C01C 117.8(3) . . ?
C019 C01D C01T 120.4(3) . . ?
C01C C01D C01T 121.6(3) . . ?
C00U C01E H01E 119.8 . . ?
C01W C01E C00U 120.4(3) . . ?
C01W C01E H01E 119.8 . . ?
N003 B2 Si2 126.0(2) . . ?
N003 B2 N004 105.1(2) . . ?
N004 B2 Si2 128.4(2) . . ?
N006 B1 Si1 127.5(2) . . ?
N007 B1 Si1 126.9(2) . . ?
N007 B1 N006 104.7(2) . . ?
Si2 B3 Si1 67.22(11) . . ?
N005 B3 Si1 149.4(2) . . ?
N005 B3 Si2 143.3(2) . . ?
C011 C01I H01I 119.5 . . ?
C01U C01I C011 120.9(3) . . ?
C01U C01I H01I 119.5 . . ?
C00L C01J H01J 107.7 . . ?
C00L C01J C01X 112.1(3) . . ?
C00L C01J C01Y 111.1(3) . . ?
C01X C01J H01J 107.7 . . ?
C01X C01J C01Y 110.4(3) . . ?
C01Y C01J H01J 107.7 . . ?
C00N C01K H01B 109.5 . . ?
C00N C01K H01C 109.5 . . ?
C00N C01K H01D 109.5 . . ?
H01B C01K H01C 109.5 . . ?
H01B C01K H01D 109.5 . . ?
H01C C01K H01D 109.5 . . ?
C00R C01L H01F 109.5 . . ?
C00R C01L H01G 109.5 . . ?
C00R C01L H01H 109.5 . . ?
H01F C01L H01G 109.5 . . ?
H01F C01L H01H 109.5 . . ?
H01G C01L H01H 109.5 . . ?
C00R C01M H01K 109.5 . . ?
C00R C01M H01L 109.5 . . ?
C00R C01M H01M 109.5 . . ?
H01K C01M H01L 109.5 . . ?
H01K C01M H01M 109.5 . . ?
H01L C01M H01M 109.5 . . ?
C015 C01N H01N 109.5 . . ?
C015 C01N H01O 109.5 . . ?
C015 C01N H01P 109.5 . . ?
H01N C01N H01O 109.5 . . ?
H01N C01N H01P 109.5 . . ?
H01O C01N H01P 109.5 . . ?
C00F C01O H01Q 109.5 . . ?
C00F C01O H01R 109.5 . . ?
C00F C01O H01S 109.5 . . ?
H01Q C01O H01R 109.5 . . ?
H01Q C01O H01S 109.5 . . ?
H01R C01O H01S 109.5 . . ?
C00N C01P H01T 109.5 . . ?
C00N C01P H01U 109.5 . . ?
C00N C01P H01V 109.5 . . ?
H01T C01P H01U 109.5 . . ?
H01T C01P H01V 109.5 . . ?
H01U C01P H01V 109.5 . . ?
C00P C01Q H01W 109.5 . . ?
C00P C01Q H01X 109.5 . . ?
C00P C01Q H01Y 109.5 . . ?
H01W C01Q H01X 109.5 . . ?
H01W C01Q H01Y 109.5 . . ?
H01X C01Q H01Y 109.5 . . ?
C00F C01R H01Z 109.5 . . ?
C00F C01R H 109.5 . . ?
C00F C01R HA 109.5 . . ?
H01Z C01R H 109.5 . . ?
H01Z C01R HA 109.5 . . ?
H C01R HA 109.5 . . ?
C014 C01S H01 109.5 . . ?
C014 C01S HB 109.5 . . ?
C014 C01S HC 109.5 . . ?
H01 C01S HB 109.5 . . ?
H01 C01S HC 109.5 . . ?
HB C01S HC 109.5 . . ?
C01D C01T HD 109.9 . . ?
C01D C01T H1 103.4 . . ?
C01D C01T C021 108.9(3) . . ?
C01D C01T C1A 106.5(8) . . ?
C021 C01T HD 109.9 . . ?
C021 C01T H1 103.4 . . ?
C021 C01T C1A 128.4(15) . . ?
C1B C01T C01D 117.2(6) . . ?
C1B C01T HD 109.9 . . ?
C1B C01T C021 100.6(9) . . ?
C1A C01T H1 103.4 . . ?
C01I C01U H2 120.3 . . ?
C01I C01U C01W 119.3(3) . . ?
C01W C01U H2 120.3 . . ?
C00P C01V H3 109.5 . . ?
C00P C01V HE 109.5 . . ?
C00P C01V HF 109.5 . . ?
H3 C01V HE 109.5 . . ?
H3 C01V HF 109.5 . . ?
HE C01V HF 109.5 . . ?
C01E C01W C01U 120.2(3) . . ?
C01E C01W H4 119.9 . . ?
C01U C01W H4 119.9 . . ?
C01J C01X H5 109.5 . . ?
C01J C01X HG 109.5 . . ?
C01J C01X HH 109.5 . . ?
H5 C01X HG 109.5 . . ?
H5 C01X HH 109.5 . . ?
HG C01X HH 109.5 . . ?
C01J C01Y H6 109.5 . . ?
C01J C01Y HI 109.5 . . ?
C01J C01Y HJ 109.5 . . ?
H6 C01Y HI 109.5 . . ?
H6 C01Y HJ 109.5 . . ?
HI C01Y HJ 109.5 . . ?
C014 C01Z H7 109.5 . . ?
C014 C01Z HK 109.5 . . ?
C014 C01Z HL 109.5 . . ?
H7 C01Z HK 109.5 . . ?
H7 C01Z HL 109.5 . . ?
HK C01Z HL 109.5 . . ?
C015 C020 H02A 109.5 . . ?
C015 C020 H02B 109.5 . . ?
C015 C020 H02C 109.5 . . ?
H02A C020 H02B 109.5 . . ?
H02A C020 H02C 109.5 . . ?
H02B C020 H02C 109.5 . . ?
C01T C021 H02D 109.5 . . ?
C01T C021 H02E 109.5 . . ?
C01T C021 H02F 109.5 . . ?
H02D C021 H02E 109.5 . . ?
H02D C021 H02F 109.5 . . ?
H02E C021 H02F 109.5 . . ?
C01T C1B H1BA 109.5 . . ?
C01T C1B H1BB 109.5 . . ?
C01T C1B H1BC 109.5 . . ?
H1BA C1B H1BB 109.5 . . ?
H1BA C1B H1BC 109.5 . . ?
H1BB C1B H1BC 109.5 . . ?
C01T C1A H1AA 109.5 . . ?
C01T C1A H1AB 109.5 . . ?
C01T C1A H1AC 109.5 . . ?
H1AA C1A H1AB 109.5 . . ?
H1AA C1A H1AC 109.5 . . ?
H1AB C1A H1AC 109.5 . . ?

loop_
_geom_bond_atom_site_label_1
_geom_bond_atom_site_label_2
_geom_bond_distance
_geom_bond_site_symmetry_2
_geom_bond_publ_flag
Si1 Si2 2.1469(11) . ?
Si1 B1 1.998(3) . ?
Si1 B3 1.952(3) . ?
Si2 B2 1.985(3) . ?
Si2 B3 1.926(3) . ?
N003 C009 1.443(3) . ?
N003 C00J 1.400(3) . ?
N003 B2 1.429(4) . ?
N004 C00A 1.446(3) . ?
N004 C00C 1.395(3) . ?
N004 B2 1.432(4) . ?
N005 C008 1.421(4) . ?
N005 C00U 1.438(4) . ?
N005 B3 1.431(4) . ?
N006 C00Q 1.394(4) . ?
N006 C00V 1.448(3) . ?
N006 B1 1.434(4) . ?
N007 C00S 1.398(4) . ?
N007 C01C 1.446(3) . ?
N007 B1 1.429(4) . ?
C008 C00B 1.391(4) . ?
C008 C00H 1.394(4) . ?
C009 C00G 1.399(4) . ?
C009 C00M 1.411(4) . ?
C00A C00I 1.413(4) . ?
C00A C00L 1.391(4) . ?
C00B H00B 0.9500 . ?
C00B C00D 1.392(4) . ?
C00C H00C 0.9500 . ?
C00C C00J 1.340(4) . ?
C00D H00D 0.9500 . ?
C00D C00E 1.383(4) . ?
C00E H00E 0.9500 . ?
C00E C00K 1.370(4) . ?
C00F H00F 1.0000 . ?
C00F C00I 1.508(4) . ?
C00F C01O 1.533(4) . ?
C00F C01R 1.528(4) . ?
C00G C00P 1.527(4) . ?
C00G C00W 1.393(4) . ?
C00H H00H 0.9500 . ?
C00H C00K 1.390(4) . ?
C00I C00O 1.396(4) . ?
C00J H00J 0.9500 . ?
C00K H00K 0.9500 . ?
C00L C00Y 1.402(4) . ?
C00L C01J 1.512(4) . ?
C00M C00N 1.515(4) . ?
C00M C00T 1.393(4) . ?
C00N H00N 1.0000 . ?
C00N C01K 1.529(4) . ?
C00N C01P 1.530(4) . ?
C00O H00O 0.9500 . ?
C00O C010 1.371(4) . ?
C00P H00P 1.0000 . ?
C00P C01Q 1.527(4) . ?
C00P C01V 1.532(5) . ?
C00Q H00Q 0.9500 . ?
C00Q C00S 1.344(4) . ?
C00R H00R 1.0000 . ?
C00R C017 1.508(4) . ?
C00R C01L 1.523(4) . ?
C00R C01M 1.533(4) . ?
C00S H00S 0.9500 . ?
C00T H00T 0.9500 . ?
C00T C016 1.371(5) . ?
C00U C011 1.394(4) . ?
C00U C01E 1.387(4) . ?
C00V C00Z 1.406(4) . ?
C00V C01B 1.400(4) . ?
C00W H00W 0.9500 . ?
C00W C016 1.390(4) . ?
C00X H00X 0.9500 . ?
C00X C00Z 1.405(4) . ?
C00X C018 1.389(5) . ?
C00Y H00Y 0.9500 . ?
C00Y C010 1.386(4) . ?
C00Z C015 1.515(4) . ?
C010 H010 0.9500 . ?
C011 H011 0.9500 . ?
C011 C01I 1.382(4) . ?
C012 H012 0.9500 . ?
C012 C013 1.378(5) . ?
C012 C019 1.390(5) . ?
C013 H013 0.9500 . ?
C013 C017 1.392(4) . ?
C014 H014 1.0000 . ?
C014 C01B 1.518(4) . ?
C014 C01S 1.531(5) . ?
C014 C01Z 1.528(5) . ?
C015 H015 1.0000 . ?
C015 C01N 1.519(5) . ?
C015 C020 1.521(5) . ?
C016 H016 0.9500 . ?
C017 C01C 1.404(4) . ?
C018 H018 0.9500 . ?
C018 C01A 1.375(5) . ?
C019 H019 0.9500 . ?
C019 C01D 1.391(4) . ?
C01A H01A 0.9500 . ?
C01A C01B 1.402(4) . ?
C01C C01D 1.407(4) . ?
C01D C01T 1.524(5) . ?
C01E H01E 0.9500 . ?
C01E C01W 1.380(5) . ?
C01I H01I 0.9500 . ?
C01I C01U 1.371(5) . ?
C01J H01J 1.0000 . ?
C01J C01X 1.525(5) . ?
C01J C01Y 1.541(5) . ?
C01K H01B 0.9800 . ?
C01K H01C 0.9800 . ?
C01K H01D 0.9800 . ?
C01L H01F 0.9800 . ?
C01L H01G 0.9800 . ?
C01L H01H 0.9800 . ?
C01M H01K 0.9800 . ?
C01M H01L 0.9800 . ?
C01M H01M 0.9800 . ?
C01N H01N 0.9800 . ?
C01N H01O 0.9800 . ?
C01N H01P 0.9800 . ?
C01O H01Q 0.9800 . ?
C01O H01R 0.9800 . ?
C01O H01S 0.9800 . ?
C01P H01T 0.9800 . ?
C01P H01U 0.9800 . ?
C01P H01V 0.9800 . ?
C01Q H01W 0.9800 . ?
C01Q H01X 0.9800 . ?
C01Q H01Y 0.9800 . ?
C01R H01Z 0.9800 . ?
C01R H 0.9800 . ?
C01R HA 0.9800 . ?
C01S H01 0.9800 . ?
C01S HB 0.9800 . ?
C01S HC 0.9800 . ?
C01T HD 1.0000 . ?
C01T H1 1.0000 . ?
C01T C021 1.539(6) . ?
C01T C1B 1.512(9) . ?
C01T C1A 1.596(12) . ?
C01U H2 0.9500 . ?
C01U C01W 1.394(6) . ?
C01V H3 0.9800 . ?
C01V HE 0.9800 . ?
C01V HF 0.9800 . ?
C01W H4 0.9500 . ?
C01X H5 0.9800 . ?
C01X HG 0.9800 . ?
C01X HH 0.9800 . ?
C01Y H6 0.9800 . ?
C01Y HI 0.9800 . ?
C01Y HJ 0.9800 . ?
C01Z H7 0.9800 . ?
C01Z HK 0.9800 . ?
C01Z HL 0.9800 . ?
C020 H02A 0.9800 . ?
C020 H02B 0.9800 . ?
C020 H02C 0.9800 . ?
C021 H02D 0.9800 . ?
C021 H02E 0.9800 . ?
C021 H02F 0.9800 . ?
C1B H1BA 0.9800 . ?
C1B H1BB 0.9800 . ?
C1B H1BC 0.9800 . ?
C1A H1AA 0.9800 . ?
C1A H1AB 0.9800 . ?
C1A H1AC 0.9800 . ?

loop_
_geom_torsion_atom_site_label_1
_geom_torsion_atom_site_label_2
_geom_torsion_atom_site_label_3
_geom_torsion_atom_site_label_4
_geom_torsion
_geom_torsion_site_symmetry_1
_geom_torsion_site_symmetry_2
_geom_torsion_site_symmetry_3
_geom_torsion_site_symmetry_4
_geom_torsion_publ_flag
N003 C009 C00G C00P 6.2(4) . . . . ?
N003 C009 C00G C00W -174.6(2) . . . . ?
N003 C009 C00M C00N -0.2(4) . . . . ?
N003 C009 C00M C00T 176.2(2) . . . . ?
N004 C00A C00I C00F -6.0(4) . . . . ?
N004 C00A C00I C00O 173.0(2) . . . . ?
N004 C00A C00L C00Y -173.7(3) . . . . ?
N004 C00A C00L C01J 4.9(4) . . . . ?
N004 C00C C00J N003 -0.6(3) . . . . ?
N005 C008 C00B C00D -178.9(3) . . . . ?
N005 C008 C00H C00K 177.8(3) . . . . ?
N005 C00U C011 C01I 173.7(3) . . . . ?
N005 C00U C01E C01W -174.8(3) . . . . ?
N006 C00Q C00S N007 -0.1(4) . . . . ?
N006 C00V C00Z C00X -176.5(3) . . . . ?
N006 C00V C00Z C015 0.3(4) . . . . ?
N006 C00V C01B C014 0.8(4) . . . . ?
N006 C00V C01B C01A 177.1(3) . . . . ?
N007 C01C C01D C019 -177.6(3) . . . . ?
N007 C01C C01D C01T 5.5(4) . . . . ?
C008 N005 C00U C011 -68.8(3) . . . . ?
C008 N005 C00U C01E 107.7(3) . . . . ?
C008 N005 B3 Si1 -17.3(6) . . . . ?
C008 N005 B3 Si2 164.8(3) . . . . ?
C008 C00B C00D C00E 0.8(4) . . . . ?
C008 C00H C00K C00E 1.3(4) . . . . ?
C009 N003 C00J C00C -165.5(2) . . . . ?
C009 N003 B2 Si2 -23.1(4) . . . . ?
C009 N003 B2 N004 164.0(2) . . . . ?
C009 C00G C00P C01Q -130.3(3) . . . . ?
C009 C00G C00P C01V 105.3(3) . . . . ?
C009 C00G C00W C016 -2.7(4) . . . . ?
C009 C00M C00N C01K 98.4(3) . . . . ?
C009 C00M C00N C01P -136.5(3) . . . . ?
C009 C00M C00T C016 -0.6(4) . . . . ?
C00A N004 C00C C00J 166.1(2) . . . . ?
C00A N004 B2 Si2 23.9(4) . . . . ?
C00A N004 B2 N003 -163.5(3) . . . . ?
C00A C00I C00O C010 1.4(4) . . . . ?
C00A C00L C00Y C010 0.2(5) . . . . ?
C00A C00L C01J C01X 132.9(3) . . . . ?
C00A C00L C01J C01Y -103.2(3) . . . . ?
C00B C008 C00H C00K -1.2(4) . . . . ?
C00B C00D C00E C00K -0.7(4) . . . . ?
C00C N004 C00A C00I -94.3(3) . . . . ?
C00C N004 C00A C00L 81.6(3) . . . . ?
C00C N004 B2 Si2 -172.5(2) . . . . ?
C00C N004 B2 N003 0.2(3) . . . . ?
C00D C00E C00K C00H -0.3(4) . . . . ?
C00F C00I C00O C010 -179.5(3) . . . . ?
C00G C009 C00M C00N -179.6(3) . . . . ?
C00G C009 C00M C00T -3.1(4) . . . . ?
C00G C00W C016 C00T -0.9(5) . . . . ?
C00H C008 C00B C00D 0.1(4) . . . . ?
C00I C00A C00L C00Y 2.1(4) . . . . ?
C00I C00A C00L C01J -179.4(3) . . . . ?
C00I C00O C010 C00Y 0.8(5) . . . . ?
C00J N003 C009 C00G 65.1(3) . . . . ?
C00J N003 C009 C00M -114.3(3) . . . . ?
C00J N003 B2 Si2 172.4(2) . . . . ?
C00J N003 B2 N004 -0.5(3) . . . . ?
C00L C00A C00I C00F 178.1(3) . . . . ?
C00L C00A C00I C00O -2.8(4) . . . . ?
C00L C00Y C010 C00O -1.6(5) . . . . ?
C00M C009 C00G C00P -174.4(3) . . . . ?
C00M C009 C00G C00W 4.7(4) . . . . ?
C00M C00T C016 C00W 2.6(5) . . . . ?
C00N C00M C00T C016 175.9(3) . . . . ?
C00P C00G C00W C016 176.5(3) . . . . ?
C00Q N006 C00V C00Z 87.3(3) . . . . ?
C00Q N006 C00V C01B -90.0(3) . . . . ?
C00Q N006 B1 Si1 -168.7(2) . . . . ?
C00Q N006 B1 N007 0.8(3) . . . . ?
C00R C017 C01C N007 1.5(4) . . . . ?
C00R C017 C01C C01D -178.7(3) . . . . ?
C00S N007 C01C C017 -108.8(3) . . . . ?
C00S N007 C01C C01D 71.4(4) . . . . ?
C00S N007 B1 Si1 168.8(2) . . . . ?
C00S N007 B1 N006 -0.9(3) . . . . ?
C00T C00M C00N C01K -77.9(3) . . . . ?
C00T C00M C00N C01P 47.1(4) . . . . ?
C00U N005 C008 C00B -16.0(4) . . . . ?
C00U N005 C008 C00H 165.1(3) . . . . ?
C00U N005 B3 Si1 157.6(4) . . . . ?
C00U N005 B3 Si2 -20.2(5) . . . . ?
C00U C011 C01I C01U 1.6(5) . . . . ?
C00U C01E C01W C01U 0.5(6) . . . . ?
C00V N006 C00Q C00S 167.6(3) . . . . ?
C00V N006 B1 Si1 24.7(4) . . . . ?
C00V N006 B1 N007 -165.7(3) . . . . ?
C00V C00Z C015 C01N 136.6(3) . . . . ?
C00V C00Z C015 C020 -99.1(4) . . . . ?
C00W C00G C00P C01Q 50.6(4) . . . . ?
C00W C00G C00P C01V -73.9(3) . . . . ?
C00X C00Z C015 C01N -46.6(4) . . . . ?
C00X C00Z C015 C020 77.7(4) . . . . ?
C00X C018 C01A C01B 0.1(5) . . . . ?
C00Y C00L C01J C01X -48.6(4) . . . . ?
C00Y C00L C01J C01Y 75.4(4) . . . . ?
C00Z C00V C01B C014 -176.4(3) . . . . ?
C00Z C00V C01B C01A -0.2(4) . . . . ?
C00Z C00X C018 C01A 0.4(5) . . . . ?
C011 C00U C01E C01W 1.8(5) . . . . ?
C011 C01I C01U C01W 0.7(6) . . . . ?
C012 C013 C017 C00R 177.4(3) . . . . ?
C012 C013 C017 C01C 0.2(4) . . . . ?
C012 C019 C01D C01C -2.1(5) . . . . ?
C012 C019 C01D C01T 174.8(3) . . . . ?
C013 C012 C019 C01D 0.8(5) . . . . ?
C013 C017 C01C N007 178.5(2) . . . . ?
C013 C017 C01C C01D -1.7(4) . . . . ?
C017 C01C C01D C019 2.6(4) . . . . ?
C017 C01C C01D C01T -174.3(3) . . . . ?
C018 C00X C00Z C00V -0.8(5) . . . . ?
C018 C00X C00Z C015 -177.7(3) . . . . ?
C018 C01A C01B C00V -0.2(5) . . . . ?
C018 C01A C01B C014 176.1(3) . . . . ?
C019 C012 C013 C017 0.2(5) . . . . ?
C019 C01D C01T C021 -78.9(4) . . . . ?
C019 C01D C01T C1B 34.4(10) . . . . ?
C019 C01D C01T C1A 63.0(16) . . . . ?
C01B C00V C00Z C00X 0.7(4) . . . . ?
C01B C00V C00Z C015 177.5(3) . . . . ?
C01C N007 C00S C00Q -170.8(3) . . . . ?
C01C N007 B1 Si1 -21.0(4) . . . . ?
C01C N007 B1 N006 169.3(3) . . . . ?
C01C C01D C01T C021 97.9(4) . . . . ?
C01C C01D C01T C1B -148.9(10) . . . . ?
C01C C01D C01T C1A -120.3(15) . . . . ?
C01E C00U C011 C01I -2.9(5) . . . . ?
B2 N003 C009 C00G -97.8(3) . . . . ?
B2 N003 C009 C00M 82.8(4) . . . . ?
B2 N003 C00J C00C 0.6(3) . . . . ?
B2 N004 C00A C00I 67.8(4) . . . . ?
B2 N004 C00A C00L -116.3(3) . . . . ?
B2 N004 C00C C00J 0.2(3) . . . . ?
B1 N006 C00Q C00S -0.5(3) . . . . ?
B1 N006 C00V C00Z -107.6(3) . . . . ?
B1 N006 C00V C01B 75.1(4) . . . . ?
B1 N007 C00S C00Q 0.6(3) . . . . ?
B1 N007 C01C C017 82.0(4) . . . . ?
B1 N007 C01C C01D -97.8(4) . . . . ?
B3 N005 C008 C00B 159.1(3) . . . . ?
B3 N005 C008 C00H -19.8(4) . . . . ?
B3 N005 C00U C011 115.8(3) . . . . ?
B3 N005 C00U C01E -67.7(4) . . . . ?
C01I C01U C01W C01E -1.8(6) . . . . ?
C01J C00L C00Y C010 -178.4(3) . . . . ?
C01L C00R C017 C013 -73.6(3) . . . . ?
C01L C00R C017 C01C 103.4(3) . . . . ?
C01M C00R C017 C013 50.4(4) . . . . ?
C01M C00R C017 C01C -132.6(3) . . . . ?
C01O C00F C00I C00A -118.2(3) . . . . ?
C01O C00F C00I C00O 62.7(3) . . . . ?
C01R C00F C00I C00A 116.9(3) . . . . ?
C01R C00F C00I C00O -62.1(4) . . . . ?
C01S C014 C01B C00V -149.0(3) . . . . ?
C01S C014 C01B C01A 34.8(4) . . . . ?
C01Z C014 C01B C00V 88.2(4) . . . . ?
C01Z C014 C01B C01A -88.0(4) . . . . ?
